data_7110551
loop_
_publ_author_name
'Gee, Victoria'
'Guy Orpen, A.'
'Phetmung, Hirihattaya'
'Pringle, Paul G.'
'Pugh, Robert I.'

_publ_section_title
;
 Bis(phospha-adamantyl)alkanes: a new class of very bulky diphosphines
;
_journal_issue 10
_journal_name_full 'Chemical Communications'
_journal_page_first 901
_journal_paper_doi 10.1039/a902434d
_journal_year 1999
_chemical_formula_structural PdCl2(C6H4O3Me2(CF3)2)P(CH2)3P(C6H4O3Me2(CF3)2).CHCl3
_chemical_formula_sum 'C24 H27 Cl5 F12 O6 P2 Pd'
_chemical_formula_weight 985.05
_chemical_name_systematic
; 
 ? 
;
_space_group_IT_number 9
_symmetry_cell_setting monoclinic
_symmetry_space_group_name_Hall 'C -2yc'
_symmetry_space_group_name_H-M 'C 1 c 1'
_atom_sites_solution_hydrogens geom
_atom_sites_solution_primary direct
_atom_sites_solution_secondary difmap
_audit_creation_method SHELXL
_cell_angle_alpha 90.00
_cell_angle_beta 102.419(8)
_cell_angle_gamma 90.00
_cell_formula_units_Z 4
_cell_length_a 13.142(2)
_cell_length_b 11.987(2)
_cell_length_c 22.167(3)
_cell_measurement_reflns_used 7771
_cell_measurement_temperature 173(2)
_cell_measurement_theta_max 27.48
_cell_measurement_theta_min 1.88
_cell_volume 3410.3(9)
_computing_cell_refinement 'SAINT (Siemens, 1995b)'
_computing_data_collection 'SMART (Siemens, 1995b)'
_computing_data_reduction 'SAINT (Siemens, 1995b)'
_computing_molecular_graphics 'SHELXTL (Siemens, 1995a)'
_computing_publication_material 'SHELXTL (Siemens, 1995a)'
_computing_structure_refinement 'SHELXL-93 (Sheldrick, 1993)'
_computing_structure_solution 'SHELXS-86 (Sheldrick, 1990)'
_diffrn_ambient_temperature 173(2)
_diffrn_measurement_device 'Siemens SMART area detector'
_diffrn_measurement_method 'narrow frame \w scans'
_diffrn_radiation_monochromator graphite
_diffrn_radiation_source 'fine-focus sealed tube'
_diffrn_radiation_type MoK\a
_diffrn_radiation_wavelength 0.71073
_diffrn_reflns_av_R_equivalents 0.0254
_diffrn_reflns_av_sigmaI/netI 0.0411
_diffrn_reflns_limit_h_max 17
_diffrn_reflns_limit_h_min -17
_diffrn_reflns_limit_k_max 15
_diffrn_reflns_limit_k_min -15
_diffrn_reflns_limit_l_max 28
_diffrn_reflns_limit_l_min -28
_diffrn_reflns_number 17177
_diffrn_reflns_theta_max 27.48
_diffrn_reflns_theta_min 1.88
_diffrn_standards_decay_% none
_exptl_absorpt_coefficient_mu 1.135
_exptl_absorpt_correction_T_max 0.985
_exptl_absorpt_correction_T_min 0.750
_exptl_absorpt_correction_type 'SADABS (Sheldrick, 1996)'
_exptl_crystal_colour colourless
_exptl_crystal_density_diffrn 1.918
_exptl_crystal_density_meas ?
_exptl_crystal_description block
_exptl_crystal_F_000 1952
_exptl_crystal_size_max 0.30
_exptl_crystal_size_mid 0.20
_exptl_crystal_size_min 0.20
_refine_diff_density_max 0.754
_refine_diff_density_min -0.661
_refine_diff_density_rms 0.062
_refine_ls_abs_structure_details 'Flack H D (1983), Acta Cryst. A39, 876-881'
_refine_ls_abs_structure_Flack 0.011(14)
_refine_ls_extinction_coef none
_refine_ls_extinction_method none
_refine_ls_goodness_of_fit_all 0.885
_refine_ls_goodness_of_fit_obs 0.906
_refine_ls_hydrogen_treatment 'see text'
_refine_ls_matrix_type full
_refine_ls_number_parameters 465
_refine_ls_number_reflns 7769
_refine_ls_number_restraints 2
_refine_ls_restrained_S_all 1.013
_refine_ls_restrained_S_obs 0.906
_refine_ls_R_factor_all 0.0304
_refine_ls_R_factor_obs 0.0251
_refine_ls_shift/esd_max -0.006
_refine_ls_shift/esd_mean 0.000
_refine_ls_structure_factor_coef Fsqd
_refine_ls_weighting_details 'w=1/[\s^2^(Fo^2^)+(0.0343P)^2^+0.0000P] where P=(Fo^2^+2Fc^2^)/3'
_refine_ls_weighting_scheme calc
_refine_ls_wR_factor_all 0.0656
_refine_ls_wR_factor_obs 0.0558
_reflns_number_observed 7078
_reflns_number_total 7771
_reflns_observed_criterion >2sigma(I)
_cod_data_source_file 902434dsup1.cif
_cod_data_source_block 3a
_cod_depositor_comments
;
The following automatic conversions were performed:

'_symmetry_cell_setting' value 'Monoclinic' changed to 'monoclinic'
according to /home/saulius/struct/CIF-dictionaries/cif_core.dic
dictionary named 'cif_core.dic' version 2.4.2 from 2011-04-26.

Automatic conversion script
Id: cif_fix_values 1891 2012-01-12 08:04:46Z andrius 

The following automatic conversions were performed:

'_exptl_crystal_density_meas' value 'not measured' was changed to '?'
- the value is perceived as not measured.

Automatic conversion script
Id: cif_fix_values 3008 2015-01-20 13:52:24Z robertas 

The following automatic conversions were performed:

'_refine_ls_weighting_scheme' value 'calc
w=1/[\s^2^(Fo^2^)+(0.0343P)^2^+0.0000P] where P=(Fo^2^+2Fc^2^)/3' was
changed to 'calc'. New tag '_refine_ls_weighting_details' was
created. The value of the new tag was set to
'w=1/[\s^2^(Fo^2^)+(0.0343P)^2^+0.0000P] where P=(Fo^2^+2Fc^2^)/3'.

Automatic conversion script
Id: cif_fix_values 3143 2015-03-26 13:38:13Z robertas 
;
_cod_original_cell_volume 3410.4(9)
_cod_original_sg_symbol_H-M Cc
_cod_database_code 7110551

loop_
_symmetry_equiv_pos_as_xyz
'x, y, z'
'x, -y, z+1/2'
'x+1/2, y+1/2, z'
'x+1/2, -y+1/2, z+1/2'

loop_
_atom_site_aniso_label
_atom_site_aniso_U_11
_atom_site_aniso_U_22
_atom_site_aniso_U_33
_atom_site_aniso_U_23
_atom_site_aniso_U_13
_atom_site_aniso_U_12
Pd1 0.01313(8) 0.02037(10) 0.01697(9) -0.00027(10) 0.00453(6) 0.00002(10)
Cl1 0.0165(3) 0.0351(4) 0.0273(4) -0.0066(3) 0.0074(3) 0.0021(3)
Cl2 0.0179(4) 0.0409(5) 0.0288(4) -0.0094(3) 0.0071(3) -0.0083(3)
P1 0.0163(3) 0.0192(4) 0.0168(3) -0.0003(3) 0.0047(3) 0.0008(3)
P1' 0.0154(3) 0.0200(4) 0.0164(3) -0.0008(3) 0.0045(3) 0.0000(3)
F1 0.0469(12) 0.0309(11) 0.0375(11) 0.0079(9) 0.0111(9) -0.0089(10)
F1' 0.0423(12) 0.064(2) 0.0220(9) 0.0118(9) 0.0086(8) 0.0004(11)
F2 0.0543(13) 0.0350(12) 0.0418(11) 0.0147(9) 0.0270(10) 0.0256(10)
F2' 0.0290(11) 0.0461(13) 0.0289(10) 0.0100(9) -0.0066(8) -0.0065(9)
F3 0.0381(13) 0.0417(12) 0.0200(11) 0.0092(9) 0.0049(9) 0.0084(10)
F3' 0.070(2) 0.0284(12) 0.0434(13) 0.0169(10) -0.0142(11) -0.0017(11)
F4 0.0413(11) 0.0407(12) 0.0196(9) 0.0025(8) 0.0007(8) -0.0028(9)
F4' 0.0387(12) 0.0390(12) 0.0497(12) 0.0160(9) 0.0203(9) 0.0249(9)
F5 0.0516(13) 0.0269(11) 0.0327(10) 0.0106(8) 0.0078(9) 0.0046(9)
F5' 0.0412(11) 0.0380(12) 0.0196(9) 0.0083(8) 0.0009(8) 0.0075(9)
F6 0.0418(12) 0.0502(14) 0.0310(11) 0.0136(9) 0.0181(9) 0.0138(10)
F6' 0.0394(11) 0.0204(9) 0.0395(11) 0.0057(8) 0.0065(8) -0.0016(8)
O1 0.0266(11) 0.0228(12) 0.0263(11) 0.0007(9) 0.0053(9) -0.0053(9)
O1' 0.0206(11) 0.0235(11) 0.0242(10) 0.0005(9) 0.0020(8) 0.0049(9)
O2 0.0228(11) 0.0221(11) 0.0200(10) -0.0034(8) 0.0062(8) 0.0043(9)
O2' 0.0171(10) 0.0188(11) 0.0203(10) -0.0007(8) 0.0016(8) 0.0005(8)
O3 0.0265(11) 0.0254(12) 0.0295(12) -0.0061(9) 0.0036(9) 0.0026(9)
O3' 0.0203(10) 0.0230(11) 0.0292(11) -0.0070(9) 0.0054(8) 0.0007(9)
C1 0.0203(14) 0.022(2) 0.0166(13) 0.0014(11) 0.0067(11) 0.0036(12)
C1' 0.0223(15) 0.023(2) 0.0209(14) 0.0030(12) 0.0027(12) -0.0003(12)
C2 0.027(2) 0.021(2) 0.0229(15) 0.0004(12) 0.0031(12) 0.0056(13)
C2' 0.027(2) 0.022(2) 0.0245(15) 0.0042(12) 0.0023(12) -0.0026(13)
C3 0.026(2) 0.0175(15) 0.0200(14) -0.0022(11) 0.0003(12) 0.0039(12)
C3' 0.0215(15) 0.019(2) 0.0251(15) -0.0010(12) 0.0057(12) -0.0004(12)
C4 0.030(2) 0.031(2) 0.028(2) -0.0070(14) 0.0068(13) 0.0093(15)
C4' 0.027(2) 0.029(2) 0.031(2) -0.0052(14) 0.0020(13) -0.0065(14)
C5 0.032(2) 0.025(2) 0.0247(15) 0.0039(13) 0.0083(13) 0.0031(14)
C5' 0.0234(15) 0.030(2) 0.0208(14) 0.0038(12) 0.0058(12) 0.0080(13)
C6 0.0212(14) 0.021(2) 0.0225(14) 0.0025(12) 0.0023(11) 0.0018(12)
C6' 0.0161(13) 0.0192(15) 0.0197(13) 0.0003(11) 0.0049(11) 0.0008(11)
C7 0.021(2) 0.029(2) 0.0220(15) 0.0004(13) 0.0056(12) 0.0027(13)
C7' 0.0221(15) 0.019(2) 0.0196(14) -0.0040(11) 0.0052(11) 0.0031(12)
C8 0.022(2) 0.026(2) 0.025(2) -0.0015(13) 0.0039(12) -0.0002(13)
C8' 0.0151(14) 0.024(2) 0.027(2) -0.0020(12) 0.0039(11) 0.0028(12)
C9 0.031(2) 0.033(2) 0.044(2) -0.005(2) 0.0012(15) -0.009(2)
C9' 0.028(2) 0.031(2) 0.046(2) -0.009(2) 0.0099(15) 0.0061(15)
C10 0.026(2) 0.029(2) 0.0226(14) 0.0034(13) 0.0102(12) 0.0062(13)
C10' 0.029(2) 0.030(2) 0.027(2) 0.0085(13) -0.0004(13) -0.0016(14)
C11 0.0172(14) 0.033(2) 0.033(2) -0.0096(14) 0.0111(12) -0.0011(13)
C12 0.017(2) 0.036(3) 0.030(3) -0.004(2) 0.005(2) 0.000(2)
C12' 0.020(4) 0.021(5) 0.021(4) -0.004(3) 0.014(3) -0.008(4)
C13 0.0185(14) 0.034(2) 0.0216(14) -0.0072(13) 0.0082(11) -0.0038(13)
Cl3 0.0727(8) 0.0583(7) 0.0373(5) -0.0029(5) 0.0110(5) 0.0042(6)
Cl4 0.1050(10) 0.0705(8) 0.0442(6) -0.0126(6) 0.0137(6) 0.0054(7)
Cl5 0.0635(8) 0.0722(10) 0.1330(13) 0.0260(9) -0.0308(8) -0.0326(7)
C20 0.054(3) 0.032(2) 0.046(2) 0.011(2) -0.014(2) -0.014(2)

loop_
_atom_site_label
_atom_site_type_symbol
_atom_site_fract_x
_atom_site_fract_y
_atom_site_fract_z
_atom_site_U_iso_or_equiv
_atom_site_thermal_displace_type
_atom_site_occupancy
_atom_site_calc_flag
_atom_site_refinement_flags
_atom_site_disorder_group
Pd1 Pd 1.255630(13) 0.02565(2) 0.154401(10) 0.01663(5) Uani 1 d . .
Cl1 Cl 1.14211(5) 0.10900(7) 0.20763(3) 0.0259(2) Uani 1 d . .
Cl2 Cl 1.11061(6) -0.07666(7) 0.10575(4) 0.0289(2) Uani 1 d . .
P1 P 1.35497(5) -0.07455(7) 0.10099(3) 0.01728(15) Uani 1 d . .
P1' P 1.38679(5) 0.14069(7) 0.20423(3) 0.01711(15) Uani 1 d . .
F1 F 1.3949(2) 0.0673(2) -0.01552(9) 0.0381(5) Uani 1 d . .
F1' F 1.3751(2) 0.2904(2) 0.09253(8) 0.0424(5) Uani 1 d . .
F2 F 1.2359(2) 0.0743(2) -0.00623(9) 0.0412(5) Uani 1 d . .
F2' F 1.21958(15) 0.2854(2) 0.10781(8) 0.0366(5) Uani 1 d . .
F3 F 1.27550(15) -0.0101(2) -0.08355(8) 0.0335(5) Uani 1 d . .
F3' F 1.3050(2) 0.4379(2) 0.12149(10) 0.0512(6) Uani 1 d . .
F4 F 1.45450(15) -0.2069(2) 0.21736(8) 0.0348(4) Uani 1 d . .
F4' F 1.5338(2) -0.0020(2) 0.30597(10) 0.0408(5) Uani 1 d . .
F5 F 1.3794(2) -0.3661(2) 0.19554(9) 0.0372(5) Uani 1 d . .
F5' F 1.4815(2) 0.0571(2) 0.38537(8) 0.0338(4) Uani 1 d . .
F6 F 1.2886(2) -0.2222(2) 0.20603(9) 0.0395(5) Uani 1 d . .
F6' F 1.37449(15) -0.0286(2) 0.31237(9) 0.0334(4) Uani 1 d . .
O1 O 1.2622(2) -0.2825(2) 0.08704(10) 0.0253(5) Uani 1 d . .
O1' O 1.28084(15) 0.3287(2) 0.22853(9) 0.0232(4) Uani 1 d . .
O2 O 1.4036(2) -0.1578(2) -0.00213(9) 0.0214(4) Uani 1 d . .
O2' O 1.50812(15) 0.2274(2) 0.30817(9) 0.0191(4) Uani 1 d . .
O3 O 1.3225(2) -0.3324(2) -0.00242(10) 0.0275(5) Uani 1 d . .
O3' O 1.4033(2) 0.3832(2) 0.31769(9) 0.0241(5) Uani 1 d . .
C1 C 1.3184(2) -0.0996(2) 0.01387(12) 0.0192(6) Uani 1 d . .
C1' C 1.3592(2) 0.2973(3) 0.19624(13) 0.0223(6) Uani 1 d . .
C2 C 1.4461(2) -0.2828(3) 0.08877(13) 0.0240(6) Uani 1 d . .
H2A H 1.5123(2) -0.2430(3) 0.10500(13) 0.029 Uiso 1 calc R .
H2B H 1.4556(2) -0.3622(3) 0.10099(13) 0.029 Uiso 1 calc R .
C2' C 1.4585(2) 0.3625(3) 0.22308(13) 0.0248(6) Uani 1 d . .
H2'A H 1.5159(2) 0.3366(3) 0.20402(13) 0.030 Uiso 1 calc R .
H2'B H 1.4472(2) 0.4429(3) 0.21393(13) 0.030 Uiso 1 calc R .
C3 C 1.4171(2) -0.2732(2) 0.01844(13) 0.0218(6) Uani 1 d . .
C3' C 1.4876(2) 0.3446(3) 0.29242(13) 0.0219(6) Uani 1 d . .
C4 C 1.4996(3) -0.3211(3) -0.01195(15) 0.0297(7) Uani 1 d . .
H4A H 1.5154(13) -0.3977(7) 0.0024(8) 0.045 Uiso 1 calc R .
H4B H 1.5629(7) -0.2756(11) -0.0011(9) 0.045 Uiso 1 calc R .
H4C H 1.4742(8) -0.3209(18) -0.0569(2) 0.045 Uiso 1 calc R .
C4' C 1.5844(3) 0.4067(3) 0.32411(15) 0.0296(7) Uani 1 d . .
H4'A H 1.6432(5) 0.3839(14) 0.3063(7) 0.044 Uiso 1 calc R .
H4'B H 1.5998(11) 0.3895(15) 0.3684(2) 0.044 Uiso 1 calc R .
H4'C H 1.5729(7) 0.4872(3) 0.3182(9) 0.044 Uiso 1 calc R .
C5 C 1.3693(3) -0.2577(3) 0.18397(14) 0.0270(7) Uani 1 d . .
C5' C 1.4533(2) 0.0447(3) 0.32434(13) 0.0244(7) Uani 1 d . .
C6 C 1.3584(2) -0.2316(3) 0.11552(13) 0.0221(6) Uani 1 d . .
C6' C 1.4199(2) 0.1548(2) 0.29194(13) 0.0182(6) Uani 1 d . .
C7 C 1.2188(2) -0.1687(3) -0.00500(14) 0.0240(7) Uani 1 d . .
H7A H 1.1620(2) -0.1335(3) 0.01117(14) 0.029 Uiso 1 calc R .
H7B H 1.1973(2) -0.1717(3) -0.05060(14) 0.029 Uiso 1 calc R .
C7' C 1.3282(2) 0.2020(2) 0.31611(13) 0.0200(6) Uani 1 d . .
H7'A H 1.2650(2) 0.1568(2) 0.30041(13) 0.024 Uiso 1 calc R .
H7'B H 1.3438(2) 0.1991(2) 0.36181(13) 0.024 Uiso 1 calc R .
C8 C 1.2385(2) -0.2853(3) 0.02067(14) 0.0246(7) Uani 1 d . .
C8' C 1.3098(2) 0.3214(3) 0.29447(14) 0.0224(6) Uani 1 d . .
C9 C 1.1472(3) -0.3624(3) 0.0023(2) 0.0366(8) Uani 1 d . .
H9A H 1.1278(12) -0.3677(16) -0.0428(2) 0.055 Uiso 1 calc R .
H9B H 1.0881(6) -0.3333(11) 0.0180(10) 0.055 Uiso 1 calc R .
H9C H 1.1659(7) -0.4366(6) 0.0198(9) 0.055 Uiso 1 calc R .
C9' C 1.2226(3) 0.3753(3) 0.3185(2) 0.0346(8) Uani 1 d . .
H9'A H 1.2389(9) 0.3730(18) 0.3637(2) 0.052 Uiso 1 calc R .
H9'B H 1.1575(5) 0.3348(13) 0.3027(9) 0.052 Uiso 1 calc R .
H9'C H 1.2147(13) 0.4530(7) 0.3046(9) 0.052 Uiso 1 calc R .
C10 C 1.3068(2) 0.0086(3) -0.02285(14) 0.0252(7) Uani 1 d . .
C10' C 1.3134(3) 0.3289(3) 0.12900(14) 0.0294(7) Uani 1 d . .
C11 C 1.4908(2) -0.0309(3) 0.10913(15) 0.0271(7) Uani 1 d . .
H11A H 1.5298(2) -0.0946(3) 0.09675(15) 0.032 Uiso 1 calc R 1
H11B H 1.4923(2) 0.0298(3) 0.07903(15) 0.032 Uiso 1 calc R 1
C12 C 1.5487(4) 0.0082(4) 0.1702(2) 0.0278(14) Uani 0.662(8) d P 1
H12A H 1.6241(4) 0.0086(4) 0.1703(2) 0.033 Uiso 0.662(8) calc PR 1
H12B H 1.5376(4) -0.0455(4) 0.2021(2) 0.033 Uiso 0.662(8) calc PR 1
C12' C 1.5190(7) 0.0854(7) 0.1228(4) 0.019(2) Uani 0.338(8) d P 2
H12C H 1.4709(7) 0.1328(7) 0.0929(4) 0.023 Uiso 0.338(8) calc PR 2
H12D H 1.5900(7) 0.0975(7) 0.1156(4) 0.023 Uiso 0.338(8) calc PR 2
C13 C 1.5171(2) 0.1256(3) 0.18821(13) 0.0242(7) Uani 1 d . .
H13A H 1.5227(2) 0.1776(3) 0.15433(13) 0.029 Uiso 1 calc R 1
H13B H 1.5686(2) 0.1500(3) 0.22534(13) 0.029 Uiso 1 calc R 1
Cl3 Cl 0.92427(9) -0.12301(10) -0.03153(4) 0.0562(3) Uani 1 d . .
Cl4 Cl 0.97574(12) -0.20668(11) -0.14283(5) 0.0736(4) Uani 1 d . .
Cl5 Cl 0.76006(11) -0.17914(13) -0.13753(8) 0.0974(5) Uani 1 d . .
C20 C 0.8849(3) -0.1260(3) -0.1130(2) 0.0480(11) Uani 1 d . .
H20A H 0.8860(3) -0.0480(3) -0.1288(2) 0.058 Uiso 1 calc R .

loop_
_atom_type_symbol
_atom_type_description
_atom_type_scat_dispersion_real
_atom_type_scat_dispersion_imag
_atom_type_scat_source
C C 0.0033 0.0016 'International Tables Vol C Tables 4.2.6.8 and 6.1.1.4'
H H 0.0000 0.0000 'International Tables Vol C Tables 4.2.6.8 and 6.1.1.4'
O O 0.0106 0.0060 'International Tables Vol C Tables 4.2.6.8 and 6.1.1.4'
F F 0.0171 0.0103 'International Tables Vol C Tables 4.2.6.8 and 6.1.1.4'
P P 0.1023 0.0942 'International Tables Vol C Tables 4.2.6.8 and 6.1.1.4'
Cl Cl 0.1484 0.1585 'International Tables Vol C Tables 4.2.6.8 and 6.1.1.4'
Pd Pd -0.9988 1.0072 'International Tables Vol C Tables 4.2.6.8 and 6.1.1.4'

loop_
_geom_angle_atom_site_label_1
_geom_angle_atom_site_label_2
_geom_angle_atom_site_label_3
_geom_angle
P1 Pd1 P1' 96.40(3)
P1 Pd1 Cl1 173.22(3)
P1' Pd1 Cl1 89.72(3)
P1 Pd1 Cl2 89.15(3)
P1' Pd1 Cl2 174.02(3)
Cl1 Pd1 Cl2 84.86(3)
C11 P1 C6 106.13(15)
C11 P1 C1 99.91(13)
C6 P1 C1 90.41(13)
C11 P1 Pd1 116.91(10)
C6 P1 Pd1 115.26(10)
C1 P1 Pd1 124.01(9)
C13 P1' C6' 100.85(13)
C13 P1' C1' 104.21(14)
C6' P1' C1' 90.24(12)
C13 P1' Pd1 118.96(10)
C6' P1' Pd1 121.82(9)
C1' P1' Pd1 115.90(10)
C6 O1 C8 116.1(2)
C1' O1' C8' 115.7(2)
C1 O2 C3 115.9(2)
C6' O2' C3' 115.3(2)
C3 O3 C8 112.0(2)
C3' O3' C8' 111.8(2)
O2 C1 C10 106.2(2)
O2 C1 C7 109.8(2)
C10 C1 C7 109.5(2)
O2 C1 P1 106.7(2)
C10 C1 P1 112.4(2)
C7 C1 P1 112.1(2)
O1' C1' C2' 108.6(2)
O1' C1' C10' 104.4(2)
C2' C1' C10' 112.1(2)
O1' C1' P1' 110.9(2)
C2' C1' P1' 109.6(2)
C10' C1' P1' 111.1(2)
C3 C2 C6 108.8(2)
C3' C2' C1' 109.3(2)
O3 C3 O2 109.5(2)
O3 C3 C4 109.1(2)
O2 C3 C4 105.8(2)
O3 C3 C2 107.6(2)
O2 C3 C2 112.2(2)
C4 C3 C2 112.5(2)
O3' C3' O2' 109.8(2)
O3' C3' C4' 107.8(2)
O2' C3' C4' 105.7(2)
O3' C3' C2' 107.8(2)
O2' C3' C2' 111.8(2)
C4' C3' C2' 113.9(2)
F5 C5 F6 107.3(3)
F5 C5 F4 107.4(2)
F6 C5 F4 106.7(3)
F5 C5 C6 112.2(3)
F6 C5 C6 112.8(2)
F4 C5 C6 110.1(2)
F5' C5' F4' 106.9(2)
F5' C5' F6' 108.0(2)
F4' C5' F6' 107.1(3)
F5' C5' C6' 111.8(2)
F4' C5' C6' 112.7(2)
F6' C5' C6' 110.0(2)
O1 C6 C5 103.8(2)
O1 C6 C2 109.0(2)
C5 C6 C2 112.6(2)
O1 C6 P1 111.2(2)
C5 C6 P1 111.3(2)
C2 C6 P1 108.8(2)
O2' C6' C5' 105.8(2)
O2' C6' C7' 110.2(2)
C5' C6' C7' 108.9(2)
O2' C6' P1' 107.8(2)
C5' C6' P1' 112.5(2)
C7' C6' P1' 111.4(2)
C8 C7 C1 109.3(2)
C8' C7' C6' 108.8(2)
O3 C8 O1 111.2(2)
O3 C8 C9 107.1(3)
O1 C8 C9 106.0(2)
O3 C8 C7 108.3(2)
O1 C8 C7 110.3(2)
C9 C8 C7 113.9(3)
O3' C8' O1' 110.7(2)
O3' C8' C9' 108.0(3)
O1' C8' C9' 106.2(2)
O3' C8' C7' 108.0(2)
O1' C8' C7' 111.8(2)
C9' C8' C7' 112.0(3)
F2 C10 F1 107.2(3)
F2 C10 F3 107.2(2)
F1 C10 F3 106.3(2)
F2 C10 C1 110.6(2)
F1 C10 C1 113.5(3)
F3 C10 C1 111.7(3)
F3' C10' F2' 107.4(3)
F3' C10' F1' 108.0(3)
F2' C10' F1' 106.7(3)
F3' C10' C1' 111.9(3)
F2' C10' C1' 112.8(3)
F1' C10' C1' 109.8(3)
C12' C11 P1 119.5(4)
C12 C11 P1 118.6(3)
C11 C12 C13 114.3(4)
C11 C12' C13 116.2(6)
C12' C13 P1' 114.9(4)
C12 C13 P1' 117.0(3)
Cl5 C20 Cl3 112.1(2)
Cl5 C20 Cl4 110.5(2)
Cl3 C20 Cl4 108.7(2)

loop_
_geom_bond_atom_site_label_1
_geom_bond_atom_site_label_2
_geom_bond_distance
Pd1 P1 2.2833(8)
Pd1 P1' 2.2965(8)
Pd1 Cl1 2.3181(8)
Pd1 Cl2 2.3271(8)
P1 C11 1.832(3)
P1 C6 1.909(3)
P1 C1 1.911(3)
P1' C13 1.832(3)
P1' C6' 1.907(3)
P1' C1' 1.913(3)
F1 C10 1.335(4)
F1' C10' 1.344(4)
F2 C10 1.330(4)
F2' C10' 1.328(4)
F3 C10 1.339(4)
F3' C10' 1.319(4)
F4 C5 1.347(4)
F4' C5' 1.336(3)
F5 C5 1.326(4)
F5' C5' 1.332(3)
F6 C5 1.330(4)
F6' C5' 1.340(4)
O1 C6 1.423(4)
O1 C8 1.437(4)
O1' C1' 1.425(4)
O1' C8' 1.432(4)
O2 C1 1.427(3)
O2 C3 1.455(4)
O2' C6' 1.431(3)
O2' C3' 1.459(4)
O3 C3 1.420(4)
O3 C8 1.429(4)
O3' C3' 1.422(3)
O3' C8' 1.432(3)
C1 C10 1.521(4)
C1 C7 1.529(4)
C1' C2' 1.528(4)
C1' C10' 1.530(4)
C2 C3 1.528(4)
C2 C6 1.533(4)
C2' C3' 1.517(4)
C3 C4 1.507(4)
C3' C4' 1.511(4)
C5 C6 1.525(4)
C5' C6' 1.522(4)
C6' C7' 1.529(4)
C7 C8 1.510(4)
C7' C8' 1.512(4)
C8 C9 1.501(4)
C8' C9' 1.509(4)
C11 C12' 1.457(9)
C11 C12 1.480(5)
C12 C13 1.544(6)
C12' C13 1.534(8)
Cl3 C20 1.768(4)
Cl4 C20 1.772(5)
Cl5 C20 1.735(4)
